data_4129035
loop_
_publ_author_name
'Hu, Zhifei'
'Tang, Yu'
'Yu, Biao'

_publ_section_title
;
 Glycosylation with 3,5-Dimethyl-4-(2'-phenylethynylphenyl)phenyl (EPP)
 Glycosides via a Dearomative Activation Mechanism.
;
_journal_issue 12
_journal_name_full 'Journal of the American Chemical Society'
_journal_page_first 4806
_journal_page_last 4810
_journal_paper_doi 10.1021/jacs.9b00210
_journal_volume 141
_journal_year 2019
_chemical_absolute_configuration rmad
_chemical_formula_moiety 'C36 H36 O10'
_chemical_formula_sum 'C36 H36 O10'
_chemical_formula_weight 628.65
_space_group_crystal_system monoclinic
_space_group_IT_number 4
_space_group_name_Hall 'P 2yb'
_space_group_name_H-M_alt 'P 1 21 1'
_atom_sites_solution_hydrogens geom
_atom_sites_solution_primary dual
_audit_creation_date 2019-02-13
_audit_creation_method
;
Olex2 1.2
(compiled 2018.05.29 svn.r3508 for OlexSys, GUI svn.r5506)
;
_cell_angle_alpha 90
_cell_angle_beta 98.0850(10)
_cell_angle_gamma 90
_cell_formula_units_Z 6
_cell_length_a 10.7002(4)
_cell_length_b 23.8506(8)
_cell_length_c 22.5203(8)
_cell_measurement_reflns_used 9874
_cell_measurement_temperature 170(2)
_cell_measurement_theta_max 54.803
_cell_measurement_theta_min 3.63
_cell_volume 5690.2(4)
_computing_cell_refinement 'SAINT v8.37A (Bruker, 2015)'
_computing_data_reduction 'SAINT v8.37A (Bruker, 2015)'
_computing_molecular_graphics 'Olex2 (Dolomanov et al., 2009)'
_computing_publication_material 'Olex2 (Dolomanov et al., 2009)'
_computing_structure_refinement 'ShelXL (Sheldrick, 2015)'
_computing_structure_solution 'ShelXT (Sheldrick, 2015)'
_diffrn_ambient_temperature 170.0
_diffrn_measured_fraction_theta_full 0.998
_diffrn_measured_fraction_theta_max 0.996
_diffrn_measurement_device_type 'Bruker D8 Venture'
_diffrn_measurement_method '\f and \w scans'
_diffrn_radiation_type GaK\a
_diffrn_radiation_wavelength 1.34139
_diffrn_reflns_av_R_equivalents 0.0587
_diffrn_reflns_av_unetI/netI 0.0601
_diffrn_reflns_Laue_measured_fraction_full 0.998
_diffrn_reflns_Laue_measured_fraction_max 0.996
_diffrn_reflns_limit_h_max 12
_diffrn_reflns_limit_h_min -13
_diffrn_reflns_limit_k_max 28
_diffrn_reflns_limit_k_min -29
_diffrn_reflns_limit_l_max 27
_diffrn_reflns_limit_l_min -27
_diffrn_reflns_number 69176
_diffrn_reflns_point_group_measured_fraction_full 0.996
_diffrn_reflns_point_group_measured_fraction_max 0.992
_diffrn_reflns_theta_full 53.594
_diffrn_reflns_theta_max 54.906
_diffrn_reflns_theta_min 3.224
_diffrn_standards_number 0
_exptl_absorpt_coefficient_mu 0.426
_exptl_absorpt_correction_T_max 0.7508
_exptl_absorpt_correction_T_min 0.5689
_exptl_absorpt_correction_type multi-scan
_exptl_absorpt_process_details
'SADABS-2016/2 (Bruker,2016/2) was used for absorption correction. wR2(int) was 0.1385 before and 0.0831 after correction. The Ratio of minimum to maximum transmission is 0.7577. The \l/2 correction factor is Not present.'
_exptl_crystal_colour colourless
_exptl_crystal_colour_primary colourless
_exptl_crystal_density_diffrn 1.101
_exptl_crystal_description block
_exptl_crystal_F_000 1992
_exptl_crystal_size_max 0.15
_exptl_crystal_size_mid 0.1
_exptl_crystal_size_min 0.03
_refine_diff_density_max 0.785
_refine_diff_density_min -0.338
_refine_diff_density_rms 0.092
_refine_ls_abs_structure_details
;
 Flack x determined using 5025 quotients [(I+)-(I-)]/[(I+)+(I-)]
 (Parsons, Flack and Wagner, Acta Cryst. B69 (2013) 249-259).
;
_refine_ls_abs_structure_Flack 0.30(11)
_refine_ls_extinction_method none
_refine_ls_goodness_of_fit_ref 1.067
_refine_ls_hydrogen_treatment constr
_refine_ls_matrix_type full
_refine_ls_number_parameters 1261
_refine_ls_number_reflns 21429
_refine_ls_number_restraints 110
_refine_ls_restrained_S_all 1.076
_refine_ls_R_factor_all 0.1336
_refine_ls_R_factor_gt 0.1020
_refine_ls_shift/su_max 0.046
_refine_ls_shift/su_mean 0.003
_refine_ls_structure_factor_coef Fsqd
_refine_ls_weighting_details 'w=1/[\s^2^(Fo^2^)+(0.2000P)^2^] where P=(Fo^2^+2Fc^2^)/3'
_refine_ls_weighting_scheme calc
_refine_ls_wR_factor_gt 0.2625
_refine_ls_wR_factor_ref 0.2990
_reflns_Friedel_coverage 0.941
_reflns_Friedel_fraction_full 0.994
_reflns_Friedel_fraction_max 0.988
_reflns_number_gt 13882
_reflns_number_total 21429
_reflns_threshold_expression 'I > 2\s(I)'
_cod_data_source_file ja9b00210_si_003.cif
_cod_data_source_block mjl18376_0m
_cod_database_code 4129035
_shelx_shelxl_version_number 2016/6
_shelx_space_group_comment
;
The symmetry employed for this shelxl refinement is uniquely defined
by the following loop, which should always be used as a source of
symmetry information in preference to the above space-group names.
They are only intended as comments.
;
_shelx_estimated_absorpt_t_max 0.987
_shelx_estimated_absorpt_t_min 0.939
_olex2_refinement_description
;
1. Fixed Uiso
 At 1.2 times of:
  All C(H) groups, All C(H,H) groups
 At 1.5 times of:
  All C(H,H,H) groups
2. Rigid bond restraints
 C26B, C27B
 with sigma for 1-2 distances of 0.005 and sigma for 1-3 distances of 0.005
3. Uiso/Uaniso restraints and constraints
C31 \\sim C32 \\sim C33 \\sim C34 \\sim C35 \\sim C36: within 2A with sigma of
0.01 and sigma for terminal atoms of 0.02
C31A \\sim C32A \\sim C33A \\sim C34A \\sim C35A \\sim C36A: within 2A with
sigma of 0.01 and sigma for terminal atoms of 0.02
C31B \\sim C32B \\sim C33B \\sim C34B \\sim C35B \\sim C36B: within 2A with
sigma of 0.01 and sigma for terminal atoms of 0.02
4.a Ternary CH refined with riding coordinates:
 C1(H1), C2(H2), C3(H3), C4(H4), C5(H5), C1A(H1A), C2A(H2A), C3A(H3A),
 C4A(H4A), C5A(H5A), C1B(H1B), C2B(H2B), C3B(H3B), C4B(H4B), C5B(H5B)
4.b Secondary CH2 refined with riding coordinates:
 C6(H6A,H6B), C6A(H6AA,H6AB), C6B(H6BA,H6BB)
4.c Aromatic/amide H refined with riding coordinates:
 C16(H16), C20(H20), C24(H24), C25(H25), C26(H26), C27(H27), C32(H32),
 C33(H33), C34(H34), C35(H35), C36(H36), C16A(H16A), C20A(H20A), C24A(H24A),
 C25A(H25A), C26A(H26A), C27A(H27A), C32A(H32A), C33A(H33A), C34A(H34A),
 C35A(H35A), C36A(H36A), C16B(H16B), C20B(H20B), C24B(H24B), C25B(H25B),
 C26B(H26B), C27B(H27B), C32B(H32B), C33B(H33B), C34B(H34B), C35B(H35B),
 C36B(H36B)
4.d Idealised Me refined as rotating group:
 C8(H8A,H8B,H8C), C10(H10A,H10B,H10C), C12(H12A,H12B,H12C), C14(H14A,H14B,
 H14C), C21(H21A,H21B,H21C), C22(H22A,H22B,H22C), C8A(H8AA,H8AB,H8AC),
 C10A(H10D,H10E,H10F), C12A(H12D,H12E,H12F), C14A(H14D,H14E,H14F), C21A(H21D,
 H21E,H21F), C22A(H22D,H22E,H22F), C8B(H8BA,H8BB,H8BC), C10B(H10G,H10H,H10I),
 C12B(H12G,H12H,H12I), C14B(H14G,H14H,H14I), C21B(H21G,H21H,H21I), C22B(H22G,
 H22H,H22I)
;
_olex2_submission_special_instructions 'No special instructions were received'

loop_
_space_group_symop_operation_xyz
'x, y, z'
'-x, y+1/2, -z'

loop_
_atom_site_label
_atom_site_type_symbol
_atom_site_fract_x
_atom_site_fract_y
_atom_site_fract_z
_atom_site_U_iso_or_equiv
_atom_site_adp_type
_atom_site_occupancy
_atom_site_site_symmetry_order
_atom_site_calc_flag
_atom_site_refinement_flags_posn
_atom_site_refinement_flags_adp
O1 O 1.1672(3) 0.02316(15) 0.33176(15) 0.0355(8) Uani 1 1 d . .
O2 O 1.0045(4) -0.02768(15) 0.28196(16) 0.0408(9) Uani 1 1 d . .
O3 O 0.9748(3) -0.08565(14) 0.38551(15) 0.0324(7) Uani 1 1 d . .
O4 O 1.0520(4) -0.16834(18) 0.3594(2) 0.0588(12) Uani 1 1 d . .
O5 O 1.2069(3) -0.08891(13) 0.47005(15) 0.0301(7) Uani 1 1 d . .
O6 O 1.0495(4) -0.09257(18) 0.5266(2) 0.0516(10) Uani 1 1 d . .
O7 O 1.3057(3) 0.02504(14) 0.49015(15) 0.0342(8) Uani 1 1 d . .
O8 O 1.5065(4) 0.0013(3) 0.4854(3) 0.0848(19) Uani 1 1 d . .
O9 O 1.4195(4) 0.04016(18) 0.34697(19) 0.0505(10) Uani 1 1 d . .
O10 O 1.5519(7) 0.1075(3) 0.3322(4) 0.128(3) Uani 1 1 d . .
C1 C 1.0547(5) -0.0065(2) 0.3385(2) 0.0335(11) Uani 1 1 d . .
H1 H 0.992696 0.018083 0.355302 0.040 Uiso 1 1 calc R .
C2 C 1.0904(4) -0.0569(2) 0.3786(2) 0.0295(10) Uani 1 1 d . .
H2 H 1.147025 -0.082425 0.359234 0.035 Uiso 1 1 calc R .
C3 C 1.1554(4) -0.0389(2) 0.4397(2) 0.0288(10) Uani 1 1 d . .
H3 H 1.094617 -0.019994 0.463103 0.035 Uiso 1 1 calc R .
C4 C 1.2658(4) -0.0005(2) 0.4323(2) 0.0297(10) Uani 1 1 d . .
H4 H 1.336571 -0.022781 0.419510 0.036 Uiso 1 1 calc R .
C5 C 1.2273(5) 0.0467(2) 0.3870(2) 0.0349(11) Uani 1 1 d . .
H5 H 1.167265 0.072644 0.403574 0.042 Uiso 1 1 calc R .
C6 C 1.3381(6) 0.0796(2) 0.3717(3) 0.0475(14) Uani 1 1 d . .
H6A H 1.309590 0.109153 0.342063 0.057 Uiso 1 1 calc R .
H6B H 1.383613 0.097553 0.408119 0.057 Uiso 1 1 calc R .
C7 C 1.5247(6) 0.0579(3) 0.3296(3) 0.0594(18) Uani 1 1 d . .
C8 C 1.5996(7) 0.0147(4) 0.3051(4) 0.071(2) Uani 1 1 d . .
H8A H 1.580219 -0.021965 0.321328 0.106 Uiso 1 1 calc GR .
H8B H 1.689579 0.022837 0.316310 0.106 Uiso 1 1 calc GR .
H8C H 1.579215 0.014060 0.261311 0.106 Uiso 1 1 calc GR .
C9 C 1.4290(5) 0.0224(2) 0.5124(3) 0.0452(14) Uani 1 1 d . .
C10 C 1.4564(6) 0.0497(3) 0.5733(3) 0.0493(14) Uani 1 1 d . .
H10A H 1.417322 0.086942 0.571863 0.074 Uiso 1 1 calc GR .
H10B H 1.547899 0.053412 0.584552 0.074 Uiso 1 1 calc GR .
H10C H 1.421839 0.026526 0.603007 0.074 Uiso 1 1 calc GR .
C11 C 1.1408(5) -0.1126(2) 0.5108(2) 0.0336(11) Uani 1 1 d . .
C12 C 1.1957(5) -0.1673(2) 0.5307(3) 0.0446(13) Uani 1 1 d . .
H12A H 1.163424 -0.196243 0.501669 0.067 Uiso 1 1 calc GR .
H12B H 1.172201 -0.176589 0.570075 0.067 Uiso 1 1 calc GR .
H12C H 1.287806 -0.165394 0.533621 0.067 Uiso 1 1 calc GR .
C13 C 0.9655(5) -0.1412(2) 0.3728(2) 0.0397(13) Uani 1 1 d . .
C14 C 0.8367(6) -0.1617(3) 0.3800(3) 0.0553(16) Uani 1 1 d . .
H14A H 0.826135 -0.160606 0.422532 0.083 Uiso 1 1 calc GR .
H14B H 0.826404 -0.200350 0.365296 0.083 Uiso 1 1 calc GR .
H14C H 0.773148 -0.137719 0.357016 0.083 Uiso 1 1 calc GR .
C15 C 0.9248(5) 0.0065(2) 0.2452(2) 0.0395(12) Uani 1 1 d . .
C16 C 0.9304(6) 0.0638(2) 0.2451(2) 0.0418(13) Uani 1 1 d . .
H16 H 0.991972 0.082916 0.272253 0.050 Uiso 1 1 calc R .
C17 C 0.8429(6) 0.0943(2) 0.2040(3) 0.0469(15) Uani 1 1 d . .
C18 C 0.7521(6) 0.0672(3) 0.1650(3) 0.0531(16) Uani 1 1 d . .
C19 C 0.7409(7) 0.0086(3) 0.1676(3) 0.0586(17) Uani 1 1 d . .
C20 C 0.8308(7) -0.0208(3) 0.2069(3) 0.0595(17) Uani 1 1 d . .
H20 H 0.827463 -0.060643 0.207400 0.071 Uiso 1 1 calc R .
C21 C 0.6368(9) -0.0228(4) 0.1308(4) 0.087(2) Uani 1 1 d . .
H21A H 0.662232 -0.032294 0.091872 0.130 Uiso 1 1 calc GR .
H21B H 0.560802 0.000651 0.124536 0.130 Uiso 1 1 calc GR .
H21C H 0.618977 -0.057226 0.151739 0.130 Uiso 1 1 calc GR .
C22 C 0.8561(10) 0.1573(3) 0.2037(4) 0.085(3) Uani 1 1 d . .
H22A H 0.797302 0.174002 0.228385 0.128 Uiso 1 1 calc GR .
H22B H 0.836854 0.171220 0.162508 0.128 Uiso 1 1 calc GR .
H22C H 0.942756 0.167693 0.220123 0.128 Uiso 1 1 calc GR .
C23 C 0.6585(7) 0.1016(3) 0.1228(3) 0.0548(16) Uani 1 1 d . .
C24 C 0.5746(9) 0.1379(4) 0.1485(4) 0.092(3) Uani 1 1 d . .
H24 H 0.574630 0.138262 0.190692 0.111 Uiso 1 1 calc R .
C25 C 0.4939(9) 0.1725(4) 0.1124(4) 0.104(3) Uani 1 1 d . .
H25 H 0.437492 0.196767 0.128965 0.124 Uiso 1 1 calc R .
C26 C 0.4972(10) 0.1707(5) 0.0475(5) 0.102(3) Uani 1 1 d . .
H26 H 0.438389 0.192258 0.021378 0.123 Uiso 1 1 calc R .
C27 C 0.5764(11) 0.1411(4) 0.0261(4) 0.090(3) Uani 1 1 d . .
H27 H 0.582306 0.143026 -0.015595 0.108 Uiso 1 1 calc R .
C28 C 0.6611(9) 0.1031(4) 0.0652(4) 0.081(2) Uani 1 1 d . .
C29 C 0.7400(8) 0.0633(4) 0.0352(4) 0.080(2) Uani 1 1 d . .
C30 C 0.7938(9) 0.0292(4) 0.0109(3) 0.085(2) Uani 1 1 d . .
C31 C 0.8479(9) -0.0172(5) -0.0158(5) 0.098(3) Uani 1 1 d . U
C32 C 0.8370(10) -0.0194(6) -0.0785(5) 0.122(3) Uani 1 1 d . U
H32 H 0.801703 0.011098 -0.102339 0.147 Uiso 1 1 calc R .
C33 C 0.8801(11) -0.0684(7) -0.1057(7) 0.141(4) Uani 1 1 d . U
H33 H 0.870675 -0.071808 -0.148175 0.170 Uiso 1 1 calc R .
C34 C 0.9378(15) -0.1124(8) -0.0682(8) 0.168(5) Uani 1 1 d . U
H34 H 0.966884 -0.145128 -0.085985 0.202 Uiso 1 1 calc R .
C35 C 0.9521(13) -0.1080(7) -0.0057(8) 0.157(4) Uani 1 1 d . U
H35 H 0.992128 -0.136993 0.018931 0.188 Uiso 1 1 calc R .
C36 C 0.9045(10) -0.0580(5) 0.0212(7) 0.122(3) Uani 1 1 d . U
H36 H 0.912760 -0.053985 0.063563 0.147 Uiso 1 1 calc R .
O1A O 1.1691(3) 0.36205(15) 0.33294(15) 0.0373(8) Uani 1 1 d . .
O2A O 1.0181(3) 0.30722(15) 0.28008(15) 0.0378(8) Uani 1 1 d . .
O3A O 0.9868(3) 0.24657(15) 0.38165(16) 0.0338(8) Uani 1 1 d . .
O4A O 1.0714(4) 0.16784(18) 0.3506(2) 0.0601(12) Uani 1 1 d . .
O5A O 1.2134(3) 0.24676(14) 0.47001(15) 0.0318(7) Uani 1 1 d . .
O6A O 1.0494(4) 0.24017(18) 0.52293(19) 0.0496(10) Uani 1 1 d . .
O7A O 1.3112(3) 0.36019(15) 0.49003(15) 0.0333(8) Uani 1 1 d . .
O8A O 1.4988(4) 0.3172(2) 0.4933(2) 0.0693(15) Uani 1 1 d . .
O9A O 1.4132(5) 0.3928(3) 0.3478(2) 0.095(2) Uani 1 1 d . .
O10A O 1.5713(8) 0.4240(4) 0.4111(5) 0.165(4) Uani 1 1 d . .
C1A C 1.0610(5) 0.3289(2) 0.3376(2) 0.0310(10) Uani 1 1 d . .
H1A H 0.993761 0.351153 0.353538 0.037 Uiso 1 1 calc R .
C2A C 1.0990(4) 0.2782(2) 0.3765(2) 0.0308(10) Uani 1 1 d . .
H2A H 1.159539 0.254546 0.357400 0.037 Uiso 1 1 calc R .
C3A C 1.1590(4) 0.29602(19) 0.4387(2) 0.0274(10) Uani 1 1 d . .
H3A H 1.095738 0.314239 0.461169 0.033 Uiso 1 1 calc R .
C4A C 1.2691(4) 0.3358(2) 0.4325(2) 0.0309(10) Uani 1 1 d . .
H4A H 1.339555 0.315193 0.417291 0.037 Uiso 1 1 calc R .
C5A C 1.2225(5) 0.3845(2) 0.3903(2) 0.0389(12) Uani 1 1 d . .
H5A H 1.156248 0.406062 0.407787 0.047 Uiso 1 1 calc R .
C6A C 1.3271(7) 0.4238(3) 0.3791(3) 0.061(2) Uani 1 1 d . .
H6AA H 1.292075 0.456099 0.354696 0.074 Uiso 1 1 calc R .
H6AB H 1.371577 0.438076 0.417684 0.074 Uiso 1 1 calc R .
C7A C 1.5301(8) 0.4021(4) 0.3598(6) 0.094(3) Uani 1 1 d . .
C8A C 1.6058(9) 0.3681(6) 0.3207(4) 0.111(4) Uani 1 1 d . .
H8AA H 1.577737 0.328924 0.319892 0.167 Uiso 1 1 calc GR .
H8AB H 1.695602 0.369973 0.337021 0.167 Uiso 1 1 calc GR .
H8AC H 1.593201 0.383255 0.279865 0.167 Uiso 1 1 calc GR .
C9A C 1.4308(5) 0.3494(2) 0.5156(3) 0.0406(13) Uani 1 1 d . .
C10A C 1.4666(6) 0.3798(3) 0.5722(3) 0.0494(15) Uani 1 1 d . .
H10D H 1.437775 0.418745 0.567497 0.074 Uiso 1 1 calc GR .
H10E H 1.558561 0.379041 0.582864 0.074 Uiso 1 1 calc GR .
H10F H 1.427220 0.361823 0.604086 0.074 Uiso 1 1 calc GR .
C11A C 1.1455(5) 0.2215(2) 0.5090(2) 0.0362(12) Uani 1 1 d . .
C12A C 1.2055(6) 0.1681(3) 0.5306(3) 0.0491(14) Uani 1 1 d . .
H12D H 1.175531 0.137953 0.502595 0.074 Uiso 1 1 calc GR .
H12E H 1.183419 0.159381 0.570360 0.074 Uiso 1 1 calc GR .
H12F H 1.297381 0.171506 0.533131 0.074 Uiso 1 1 calc GR .
C13A C 0.9826(6) 0.1923(2) 0.3655(2) 0.0409(13) Uani 1 1 d . .
C14A C 0.8546(6) 0.1675(3) 0.3706(3) 0.0579(17) Uani 1 1 d . .
H14D H 0.841914 0.166668 0.412878 0.087 Uiso 1 1 calc GR .
H14E H 0.850053 0.129311 0.354518 0.087 Uiso 1 1 calc GR .
H14F H 0.788807 0.190597 0.347820 0.087 Uiso 1 1 calc GR .
C15A C 0.9447(6) 0.3408(2) 0.2397(2) 0.0418(13) Uani 1 1 d . .
C16A C 0.9335(6) 0.3981(2) 0.2445(2) 0.0430(14) Uani 1 1 d . .
H16A H 0.978518 0.417576 0.277548 0.052 Uiso 1 1 calc R .
C17A C 0.8545(6) 0.4271(2) 0.1999(3) 0.0474(14) Uani 1 1 d . .
C18A C 0.7931(7) 0.3995(3) 0.1504(3) 0.0584(18) Uani 1 1 d . .
C19A C 0.8146(7) 0.3412(3) 0.1439(3) 0.0594(17) Uani 1 1 d . .
C20A C 0.8873(7) 0.3130(3) 0.1888(3) 0.0567(17) Uani 1 1 d . .
H20A H 0.899019 0.273753 0.185236 0.068 Uiso 1 1 calc R .
C21A C 0.7550(9) 0.3098(4) 0.0878(4) 0.089(3) Uani 1 1 d . .
H21D H 0.801350 0.274864 0.083913 0.133 Uiso 1 1 calc GR .
H21E H 0.758674 0.333257 0.052384 0.133 Uiso 1 1 calc GR .
H21F H 0.666779 0.301162 0.091251 0.133 Uiso 1 1 calc GR .
C22A C 0.8410(10) 0.4896(3) 0.2062(4) 0.085(3) Uani 1 1 d . .
H22D H 0.814908 0.498133 0.245163 0.128 Uiso 1 1 calc GR .
H22E H 0.777208 0.503558 0.174070 0.128 Uiso 1 1 calc GR .
H22F H 0.922132 0.507728 0.203314 0.128 Uiso 1 1 calc GR .
C23A C 0.7091(9) 0.4329(3) 0.1028(3) 0.076(3) Uani 1 1 d . .
C24A C 0.7685(10) 0.4692(4) 0.0650(4) 0.089(3) Uani 1 1 d . .
H24A H 0.857790 0.471160 0.067685 0.107 Uiso 1 1 calc R .
C25A C 0.6888(14) 0.5022(5) 0.0231(4) 0.119(4) Uani 1 1 d . .
H25A H 0.724281 0.527170 -0.002891 0.143 Uiso 1 1 calc R .
C26A C 0.5562(12) 0.4978(5) 0.0200(4) 0.106(4) Uani 1 1 d . .
H26A H 0.503137 0.521520 -0.006434 0.127 Uiso 1 1 calc R .
C27A C 0.5059(10) 0.4617(5) 0.0531(4) 0.095(3) Uani 1 1 d . .
H27A H 0.416696 0.458462 0.049960 0.114 Uiso 1 1 calc R .
C28A C 0.5869(8) 0.4265(3) 0.0947(4) 0.073(2) Uani 1 1 d . .
C29A C 0.5229(9) 0.3885(4) 0.1307(4) 0.082(2) Uani 1 1 d . .
C30A C 0.4785(8) 0.3526(5) 0.1569(4) 0.085(3) Uani 1 1 d . .
C31A C 0.4307(11) 0.3058(5) 0.1904(4) 0.100(3) Uani 1 1 d . U
C32A C 0.3097(12) 0.2993(5) 0.1955(5) 0.112(3) Uani 1 1 d . U
H32A H 0.250503 0.325275 0.175717 0.134 Uiso 1 1 calc R .
C33A C 0.2655(13) 0.2562(6) 0.2285(6) 0.132(4) Uani 1 1 d . U
H33A H 0.177914 0.251395 0.230000 0.159 Uiso 1 1 calc R .
C34A C 0.3539(15) 0.2209(6) 0.2588(6) 0.139(4) Uani 1 1 d . U
H34A H 0.327692 0.190765 0.281709 0.166 Uiso 1 1 calc R .
C35A C 0.4874(15) 0.2297(6) 0.2560(5) 0.141(4) Uani 1 1 d . U
H35A H 0.548240 0.205854 0.277939 0.169 Uiso 1 1 calc R .
C36A C 0.5252(14) 0.2713(5) 0.2226(5) 0.122(3) Uani 1 1 d . U
H36A H 0.612236 0.277426 0.220572 0.147 Uiso 1 1 calc R .
O1B O 1.1661(3) 0.69251(15) 0.33284(16) 0.0362(8) Uani 1 1 d . .
O2B O 1.0104(4) 0.64042(15) 0.28161(16) 0.0406(9) Uani 1 1 d . .
O3B O 0.9757(3) 0.58127(15) 0.38457(16) 0.0360(8) Uani 1 1 d . .
O4B O 1.0563(5) 0.50098(18) 0.3547(2) 0.0582(11) Uani 1 1 d . .
O5B O 1.2024(3) 0.57999(14) 0.47252(15) 0.0333(8) Uani 1 1 d . .
O6B O 1.0394(4) 0.57455(18) 0.52551(19) 0.0510(10) Uani 1 1 d . .
O7B O 1.3008(3) 0.69367(15) 0.49198(16) 0.0354(8) Uani 1 1 d . .
O8B O 1.4964(4) 0.6583(3) 0.4956(2) 0.0741(15) Uani 1 1 d . .
O9B O 1.4190(4) 0.7088(2) 0.3484(2) 0.0564(12) Uani 1 1 d . .
O10B O 1.5768(9) 0.7650(5) 0.3593(6) 0.199(6) Uani 1 1 d . .
C1B C 1.0542(5) 0.6617(2) 0.3381(2) 0.0365(12) Uani 1 1 d . .
H1B H 0.989311 0.685596 0.353705 0.044 Uiso 1 1 calc R .
C2B C 1.0900(4) 0.6109(2) 0.3789(2) 0.0290(10) Uani 1 1 d . .
H2B H 1.148661 0.585890 0.360259 0.035 Uiso 1 1 calc R .
C3B C 1.1518(4) 0.62911(19) 0.4403(2) 0.0284(10) Uani 1 1 d . .
H3B H 1.089386 0.648404 0.462432 0.034 Uiso 1 1 calc R .
C4B C 1.2619(4) 0.6674(2) 0.4340(2) 0.0304(10) Uani 1 1 d . .
H4B H 1.333327 0.645283 0.421609 0.036 Uiso 1 1 calc R .
C5B C 1.2246(5) 0.7154(2) 0.3889(2) 0.0355(11) Uani 1 1 d . .
H5B H 1.164472 0.741361 0.405297 0.043 Uiso 1 1 calc R .
C6B C 1.3385(6) 0.7479(3) 0.3752(3) 0.0533(16) Uani 1 1 d . .
H6BA H 1.311842 0.778879 0.347026 0.064 Uiso 1 1 calc R .
H6BB H 1.384581 0.764007 0.412499 0.064 Uiso 1 1 calc R .
C7B C 1.5334(8) 0.7237(4) 0.3411(4) 0.076(2) Uani 1 1 d . .
C8B C 1.6017(7) 0.6816(5) 0.3118(3) 0.079(2) Uani 1 1 d . .
H8BA H 1.563502 0.644708 0.316017 0.118 Uiso 1 1 calc GR .
H8BB H 1.690119 0.680861 0.330483 0.118 Uiso 1 1 calc GR .
H8BC H 1.597502 0.690758 0.269142 0.118 Uiso 1 1 calc GR .
C9B C 1.4211(5) 0.6860(2) 0.5184(3) 0.0411(13) Uani 1 1 d . .
C10B C 1.4470(6) 0.7134(3) 0.5777(3) 0.0481(14) Uani 1 1 d . .
H10G H 1.404580 0.749850 0.576202 0.072 Uiso 1 1 calc GR .
H10H H 1.538178 0.718690 0.588464 0.072 Uiso 1 1 calc GR .
H10I H 1.415336 0.689663 0.607923 0.072 Uiso 1 1 calc GR .
C11B C 1.1356(5) 0.5562(2) 0.5117(2) 0.0360(12) Uani 1 1 d . .
C12B C 1.1954(6) 0.5028(3) 0.5356(3) 0.0513(15) Uani 1 1 d . .
H12G H 1.153867 0.471068 0.513185 0.077 Uiso 1 1 calc GR .
H12H H 1.186532 0.499049 0.578101 0.077 Uiso 1 1 calc GR .
H12I H 1.285195 0.503095 0.531054 0.077 Uiso 1 1 calc GR .
C13B C 0.9688(5) 0.5265(2) 0.3694(2) 0.0387(12) Uani 1 1 d . .
C14B C 0.8409(6) 0.5040(3) 0.3744(3) 0.0533(15) Uani 1 1 d . .
H14G H 0.825687 0.506070 0.416299 0.080 Uiso 1 1 calc GR .
H14H H 0.835642 0.464830 0.361105 0.080 Uiso 1 1 calc GR .
H14I H 0.777115 0.526230 0.349242 0.080 Uiso 1 1 calc GR .
C15B C 0.9323(6) 0.6729(3) 0.2418(3) 0.0466(14) Uani 1 1 d . .
C16B C 0.9153(7) 0.7301(2) 0.2484(3) 0.0521(16) Uani 1 1 d . .
H16B H 0.961004 0.749651 0.281323 0.063 Uiso 1 1 calc R .
C17B C 0.8301(7) 0.7588(3) 0.2061(3) 0.0615(19) Uani 1 1 d . .
C18B C 0.7670(8) 0.7293(3) 0.1563(3) 0.070(2) Uani 1 1 d . .
C19B C 0.7966(8) 0.6715(3) 0.1471(3) 0.076(2) Uani 1 1 d . .
C20B C 0.8783(8) 0.6443(3) 0.1912(4) 0.071(2) Uani 1 1 d . .
H20B H 0.897210 0.605751 0.186574 0.086 Uiso 1 1 calc R .
C21B C 0.7408(11) 0.6386(4) 0.0914(5) 0.110(4) Uani 1 1 d . .
H21G H 0.648823 0.636626 0.089558 0.165 Uiso 1 1 calc GR .
H21H H 0.775874 0.600591 0.093438 0.165 Uiso 1 1 calc GR .
H21I H 0.761809 0.657502 0.055443 0.165 Uiso 1 1 calc GR .
C22B C 0.8082(12) 0.8191(3) 0.2154(4) 0.113(4) Uani 1 1 d . .
H22G H 0.775279 0.836560 0.176950 0.170 Uiso 1 1 calc GR .
H22H H 0.887934 0.837096 0.231818 0.170 Uiso 1 1 calc GR .
H22I H 0.746899 0.823649 0.243497 0.170 Uiso 1 1 calc GR .
C23B C 0.6760(9) 0.7606(3) 0.1111(4) 0.077(2) Uani 1 1 d . .
C24B C 0.7237(14) 0.7977(4) 0.0719(4) 0.113(4) Uani 1 1 d . .
H24B H 0.811950 0.800208 0.070795 0.135 Uiso 1 1 calc R .
C25B C 0.6380(13) 0.8315(5) 0.0339(5) 0.115(4) Uani 1 1 d . .
H25B H 0.669672 0.858980 0.009344 0.138 Uiso 1 1 calc R .
C26B C 0.5163(12) 0.8255(5) 0.0319(5) 0.109(4) Uani 1 1 d . U
H26B H 0.460112 0.851512 0.010221 0.131 Uiso 1 1 calc R .
C27B C 0.4708(11) 0.7824(5) 0.0605(5) 0.112(3) Uani 1 1 d . U
H27B H 0.383190 0.773911 0.053960 0.135 Uiso 1 1 calc R .
C28B C 0.5544(12) 0.7497(5) 0.1006(4) 0.105(3) Uani 1 1 d . .
C29B C 0.4993(11) 0.7033(4) 0.1343(4) 0.094(3) Uani 1 1 d . .
C30B C 0.4515(9) 0.6635(5) 0.1583(4) 0.095(3) Uani 1 1 d . .
C31B C 0.4081(12) 0.6161(5) 0.1845(4) 0.105(3) Uani 1 1 d . U
C32B C 0.2982(11) 0.6138(5) 0.2095(4) 0.109(3) Uani 1 1 d . U
H32B H 0.248128 0.646736 0.208882 0.130 Uiso 1 1 calc R .
C33B C 0.2583(14) 0.5678(5) 0.2344(5) 0.125(3) Uani 1 1 d . U
H33B H 0.185505 0.570489 0.254006 0.150 Uiso 1 1 calc R .
C34B C 0.3185(15) 0.5150(6) 0.2331(5) 0.146(4) Uani 1 1 d . U
H34B H 0.284609 0.482016 0.248298 0.175 Uiso 1 1 calc R .
C35B C 0.4335(14) 0.5145(6) 0.2077(6) 0.139(4) Uani 1 1 d . U
H35B H 0.480687 0.480773 0.207126 0.167 Uiso 1 1 calc R .
C36B C 0.4779(13) 0.5658(5) 0.1826(5) 0.128(3) Uani 1 1 d . U
H36B H 0.553454 0.565530 0.164943 0.154 Uiso 1 1 calc R .

loop_
_atom_site_aniso_label
_atom_site_aniso_U_11
_atom_site_aniso_U_22
_atom_site_aniso_U_33
_atom_site_aniso_U_23
_atom_site_aniso_U_13
_atom_site_aniso_U_12
O1 0.0380(19) 0.0295(19) 0.0379(18) 0.0012(15) 0.0011(15) -0.0017(15)
O2 0.050(2) 0.0295(19) 0.0395(19) -0.0032(16) -0.0063(16) 0.0109(16)
O3 0.0246(16) 0.0266(17) 0.0446(19) -0.0022(15) 0.0000(14) -0.0011(14)
O4 0.054(3) 0.032(2) 0.092(3) -0.010(2) 0.014(2) 0.000(2)
O5 0.0275(16) 0.0222(17) 0.0394(18) 0.0084(14) 0.0007(14) 0.0040(13)
O6 0.053(3) 0.041(2) 0.065(3) 0.013(2) 0.023(2) 0.004(2)
O7 0.0308(18) 0.0271(18) 0.0426(18) -0.0010(15) -0.0022(14) -0.0013(14)
O8 0.032(2) 0.127(5) 0.093(4) -0.043(4) 0.000(2) 0.010(3)
O9 0.047(2) 0.043(2) 0.066(3) -0.003(2) 0.0256(19) -0.0079(18)
O10 0.115(5) 0.095(5) 0.194(8) -0.040(5) 0.093(5) -0.040(4)
C1 0.036(3) 0.029(3) 0.031(2) -0.004(2) -0.012(2) 0.003(2)
C2 0.031(2) 0.022(2) 0.035(2) 0.0041(19) -0.001(2) 0.0018(19)
C3 0.027(2) 0.024(2) 0.034(2) 0.0058(19) -0.0021(19) 0.0046(19)
C4 0.027(2) 0.023(2) 0.039(2) 0.002(2) 0.002(2) 0.0013(19)
C5 0.039(3) 0.026(3) 0.039(3) -0.003(2) 0.002(2) -0.001(2)
C6 0.059(4) 0.031(3) 0.055(3) 0.000(3) 0.014(3) -0.009(3)
C7 0.047(4) 0.069(5) 0.066(4) -0.008(3) 0.019(3) -0.025(3)
C8 0.049(4) 0.087(6) 0.081(5) 0.000(4) 0.025(3) 0.008(4)
C9 0.029(3) 0.039(3) 0.063(3) -0.003(3) -0.011(3) -0.004(2)
C10 0.043(3) 0.050(4) 0.050(3) -0.004(3) -0.014(3) 0.003(3)
C11 0.028(3) 0.034(3) 0.038(3) 0.003(2) 0.002(2) -0.005(2)
C12 0.039(3) 0.036(3) 0.058(3) 0.018(3) 0.005(3) -0.001(2)
C13 0.042(3) 0.035(3) 0.040(3) 0.003(2) -0.006(2) -0.011(2)
C14 0.047(3) 0.055(4) 0.063(4) 0.007(3) 0.004(3) -0.018(3)
C15 0.051(3) 0.028(3) 0.037(3) 0.000(2) -0.002(2) 0.000(2)
C16 0.054(3) 0.026(3) 0.040(3) -0.003(2) -0.011(2) -0.001(2)
C17 0.066(4) 0.030(3) 0.039(3) -0.001(2) -0.014(3) 0.005(3)
C18 0.065(4) 0.038(3) 0.050(3) -0.004(3) -0.015(3) -0.002(3)
C19 0.075(4) 0.055(4) 0.044(3) 0.000(3) 0.004(3) -0.001(3)
C20 0.082(5) 0.036(3) 0.058(4) -0.001(3) 0.000(3) 0.001(3)
C21 0.107(6) 0.077(5) 0.067(5) -0.002(4) -0.019(4) 0.001(5)
C22 0.136(8) 0.028(3) 0.076(5) 0.000(3) -0.038(5) 0.011(4)
C23 0.076(5) 0.040(3) 0.044(3) -0.002(3) -0.009(3) 0.006(3)
C24 0.105(6) 0.099(7) 0.072(5) -0.006(5) 0.005(5) 0.041(5)
C25 0.109(7) 0.112(8) 0.084(6) -0.009(5) -0.007(5) 0.051(6)
C26 0.108(7) 0.086(7) 0.096(7) 0.004(5) -0.043(6) 0.031(6)
C27 0.127(8) 0.085(6) 0.050(4) 0.000(4) -0.016(5) 0.025(6)
C28 0.097(6) 0.065(5) 0.078(5) -0.003(4) 0.003(4) 0.017(4)
C29 0.087(6) 0.085(6) 0.068(5) -0.004(4) 0.012(4) -0.001(5)
C30 0.095(6) 0.099(7) 0.061(4) -0.020(4) 0.020(4) -0.004(5)
C31 0.078(5) 0.116(7) 0.103(6) -0.037(5) 0.021(5) -0.026(5)
C32 0.101(6) 0.159(8) 0.112(6) -0.059(6) 0.036(5) -0.025(6)
C33 0.102(7) 0.179(10) 0.150(9) -0.061(8) 0.040(6) -0.018(7)
C34 0.131(8) 0.189(10) 0.194(10) -0.053(9) 0.053(8) -0.022(8)
C35 0.122(7) 0.154(9) 0.198(10) -0.023(9) 0.036(8) -0.005(7)
C36 0.090(6) 0.122(8) 0.159(8) -0.026(7) 0.030(6) 0.009(6)
O1A 0.040(2) 0.033(2) 0.0357(18) 0.0018(15) -0.0038(15) -0.0056(16)
O2A 0.043(2) 0.0290(18) 0.0387(18) -0.0007(15) -0.0055(15) 0.0050(16)
O3A 0.0313(17) 0.0241(17) 0.0447(19) -0.0018(15) 0.0002(14) -0.0047(14)
O4A 0.052(3) 0.037(2) 0.089(3) -0.020(2) 0.001(2) 0.004(2)
O5A 0.0275(16) 0.0245(17) 0.0415(18) 0.0082(15) -0.0021(14) 0.0032(14)
O6A 0.046(2) 0.043(2) 0.063(2) 0.012(2) 0.0193(19) 0.0072(19)
O7A 0.0304(18) 0.0313(19) 0.0360(18) -0.0022(15) -0.0028(14) 0.0011(14)
O8A 0.043(2) 0.091(4) 0.068(3) -0.019(3) -0.014(2) 0.026(2)
O9A 0.047(3) 0.184(8) 0.056(3) -0.018(3) 0.016(2) -0.057(4)
O10A 0.116(6) 0.145(7) 0.212(10) -0.080(7) -0.058(6) 0.032(5)
C1A 0.029(2) 0.026(3) 0.036(2) 0.002(2) -0.003(2) -0.0033(19)
C2A 0.025(2) 0.025(2) 0.041(3) 0.004(2) 0.000(2) 0.0031(19)
C3A 0.026(2) 0.020(2) 0.034(2) 0.0026(19) -0.0036(18) 0.0047(18)
C4A 0.027(2) 0.028(3) 0.036(3) -0.001(2) -0.001(2) 0.0035(19)
C5A 0.036(3) 0.030(3) 0.049(3) 0.002(2) -0.001(2) -0.003(2)
C6A 0.069(4) 0.064(5) 0.049(3) 0.014(3) 0.001(3) -0.036(4)
C7A 0.055(5) 0.075(6) 0.143(9) 0.002(6) -0.014(5) -0.009(4)
C8A 0.075(6) 0.178(13) 0.079(6) 0.041(7) 0.010(5) -0.020(7)
C9A 0.036(3) 0.036(3) 0.047(3) 0.007(2) -0.005(2) -0.004(2)
C10A 0.052(3) 0.040(3) 0.049(3) 0.004(3) -0.018(3) -0.006(3)
C11A 0.035(3) 0.029(3) 0.042(3) 0.003(2) -0.003(2) -0.007(2)
C12A 0.045(3) 0.041(3) 0.061(4) 0.015(3) 0.004(3) 0.003(3)
C13A 0.050(3) 0.028(3) 0.041(3) 0.002(2) -0.009(2) -0.002(3)
C14A 0.050(3) 0.041(3) 0.077(4) 0.006(3) -0.009(3) -0.012(3)
C15A 0.053(3) 0.030(3) 0.038(3) 0.003(2) -0.011(2) 0.002(2)
C16A 0.056(3) 0.030(3) 0.036(3) 0.001(2) -0.019(3) -0.002(2)
C17A 0.059(4) 0.026(3) 0.050(3) 0.003(2) -0.018(3) 0.010(3)
C18A 0.066(4) 0.046(4) 0.054(4) 0.001(3) -0.025(3) -0.005(3)
C19A 0.080(5) 0.044(3) 0.050(3) -0.002(3) -0.009(3) -0.003(3)
C20A 0.076(4) 0.033(3) 0.057(4) -0.004(3) -0.006(3) -0.003(3)
C21A 0.109(7) 0.076(5) 0.071(5) -0.014(4) -0.026(5) 0.019(5)
C22A 0.127(7) 0.035(4) 0.075(5) -0.005(3) -0.049(5) 0.016(4)
C23A 0.107(7) 0.040(4) 0.064(5) 0.000(3) -0.042(4) -0.001(4)
C24A 0.118(7) 0.079(6) 0.063(5) 0.021(4) -0.011(5) 0.013(5)
C25A 0.188(13) 0.092(7) 0.066(5) 0.025(5) -0.019(7) -0.009(8)
C26A 0.137(10) 0.080(6) 0.078(6) -0.001(5) -0.066(7) 0.009(6)
C27A 0.105(7) 0.100(7) 0.069(5) 0.005(5) -0.028(5) 0.010(6)
C28A 0.084(6) 0.056(4) 0.072(5) 0.005(4) -0.011(4) 0.009(4)
C29A 0.091(6) 0.066(5) 0.084(6) 0.011(4) -0.002(5) 0.010(4)
C30A 0.075(5) 0.099(7) 0.078(5) -0.018(5) 0.000(4) 0.024(5)
C31A 0.124(7) 0.097(6) 0.083(5) 0.004(5) 0.032(5) 0.046(5)
C32A 0.118(7) 0.107(7) 0.117(6) 0.007(5) 0.039(6) 0.039(6)
C33A 0.140(8) 0.134(8) 0.137(8) 0.011(6) 0.070(6) 0.043(7)
C34A 0.180(9) 0.125(7) 0.126(7) 0.021(6) 0.074(7) 0.047(7)
C35A 0.190(9) 0.131(8) 0.111(7) 0.025(6) 0.054(7) 0.043(8)
C36A 0.174(8) 0.099(6) 0.095(6) 0.009(5) 0.026(6) 0.052(6)
O1B 0.042(2) 0.0259(17) 0.0388(18) -0.0009(15) -0.0005(15) -0.0062(15)
O2B 0.053(2) 0.0308(19) 0.0337(18) -0.0018(15) -0.0090(16) 0.0014(16)
O3B 0.0293(18) 0.0263(18) 0.051(2) -0.0031(15) 0.0020(15) -0.0038(14)
O4B 0.060(3) 0.030(2) 0.084(3) -0.011(2) 0.009(2) -0.001(2)
O5B 0.0311(18) 0.0259(17) 0.0425(19) 0.0101(15) 0.0034(14) 0.0022(14)
O6B 0.046(2) 0.048(2) 0.063(2) 0.008(2) 0.021(2) 0.002(2)
O7B 0.0302(18) 0.0334(19) 0.0400(19) -0.0003(15) -0.0040(15) -0.0012(14)
O8B 0.034(2) 0.101(4) 0.083(3) -0.022(3) -0.007(2) 0.016(2)
O9B 0.051(3) 0.061(3) 0.060(3) -0.001(2) 0.017(2) -0.017(2)
O10B 0.134(7) 0.154(8) 0.337(15) -0.128(10) 0.127(9) -0.090(7)
C1B 0.043(3) 0.027(3) 0.035(3) 0.002(2) -0.010(2) -0.003(2)
C2B 0.029(2) 0.022(2) 0.035(2) 0.0028(19) 0.0013(19) -0.0009(19)
C3B 0.028(2) 0.018(2) 0.037(2) 0.0051(19) -0.0028(19) 0.0027(18)
C4B 0.029(2) 0.025(2) 0.036(2) 0.002(2) 0.0012(19) 0.000(2)
C5B 0.039(3) 0.022(2) 0.043(3) -0.001(2) -0.002(2) -0.006(2)
C6B 0.062(4) 0.038(3) 0.058(4) 0.005(3) 0.003(3) -0.024(3)
C7B 0.063(5) 0.080(6) 0.089(5) -0.005(5) 0.021(4) -0.037(4)
C8B 0.058(4) 0.120(8) 0.059(4) 0.006(4) 0.009(3) -0.008(5)
C9B 0.032(3) 0.036(3) 0.052(3) 0.007(3) -0.004(2) -0.007(2)
C10B 0.055(4) 0.041(3) 0.042(3) 0.009(3) -0.014(3) -0.005(3)
C11B 0.036(3) 0.031(3) 0.039(3) 0.006(2) 0.000(2) -0.006(2)
C12B 0.042(3) 0.044(3) 0.069(4) 0.027(3) 0.013(3) 0.003(3)
C13B 0.044(3) 0.023(3) 0.045(3) -0.001(2) -0.006(2) -0.007(2)
C14B 0.050(3) 0.041(3) 0.067(4) 0.004(3) 0.000(3) -0.014(3)
C15B 0.056(3) 0.036(3) 0.044(3) 0.003(2) -0.008(3) -0.010(3)
C16B 0.072(4) 0.030(3) 0.047(3) 0.004(2) -0.018(3) 0.002(3)
C17B 0.081(5) 0.038(3) 0.055(4) 0.004(3) -0.025(4) 0.000(3)
C18B 0.086(5) 0.049(4) 0.064(4) 0.013(3) -0.029(4) -0.015(4)
C19B 0.097(6) 0.055(4) 0.066(4) -0.001(4) -0.019(4) -0.006(4)
C20B 0.096(6) 0.036(3) 0.074(5) -0.001(3) -0.018(4) -0.005(3)
C21B 0.137(9) 0.074(6) 0.104(7) -0.017(5) -0.035(7) 0.014(6)
C22B 0.173(10) 0.047(5) 0.095(6) -0.007(4) -0.068(7) 0.049(6)
C23B 0.086(6) 0.060(5) 0.071(5) 0.011(4) -0.037(4) -0.008(4)
C24B 0.186(11) 0.083(6) 0.067(5) 0.029(5) 0.009(6) 0.034(7)
C25B 0.146(11) 0.097(8) 0.089(7) 0.029(6) -0.027(7) -0.010(7)
C26B 0.113(8) 0.089(7) 0.104(7) 0.035(5) -0.058(6) -0.003(6)
C27B 0.110(8) 0.124(8) 0.093(7) 0.013(6) -0.019(6) 0.004(6)
C28B 0.128(9) 0.105(7) 0.069(5) -0.002(5) -0.035(6) 0.034(7)
C29B 0.113(8) 0.085(7) 0.078(6) 0.002(5) -0.001(5) -0.005(5)
C30B 0.100(7) 0.104(8) 0.082(6) -0.009(6) 0.011(5) -0.008(6)
C31B 0.147(7) 0.095(6) 0.079(5) 0.003(5) 0.040(5) -0.001(6)
C32B 0.145(7) 0.101(6) 0.087(5) -0.011(5) 0.042(5) 0.016(6)
C33B 0.186(9) 0.105(7) 0.099(6) -0.007(6) 0.068(6) 0.009(7)
C34B 0.218(10) 0.130(7) 0.101(6) 0.030(6) 0.062(7) 0.012(8)
C35B 0.183(9) 0.110(7) 0.133(7) 0.018(6) 0.050(7) 0.029(7)
C36B 0.163(8) 0.105(7) 0.126(7) 0.016(6) 0.050(6) 0.030(6)

loop_
_atom_type_symbol
_atom_type_description
_atom_type_scat_dispersion_real
_atom_type_scat_dispersion_imag
_atom_type_scat_source
C C 0.0148 0.0070 'International Tables Vol C Tables 4.2.6.8 and 6.1.1.4'
H H 0.0000 0.0000 'International Tables Vol C Tables 4.2.6.8 and 6.1.1.4'
O O 0.0412 0.0250 'International Tables Vol C Tables 4.2.6.8 and 6.1.1.4'

loop_
_geom_angle_atom_site_label_1
_geom_angle_atom_site_label_2
_geom_angle_atom_site_label_3
_geom_angle
C1 O1 C5 112.7(4)
C15 O2 C1 117.5(4)
C13 O3 C2 118.6(4)
C11 O5 C3 117.5(4)
C9 O7 C4 117.8(4)
C7 O9 C6 119.6(5)
O1 C1 H1 111.4
O1 C1 C2 108.1(4)
O2 C1 O1 107.7(4)
O2 C1 H1 111.4
O2 C1 C2 106.7(4)
C2 C1 H1 111.4
O3 C2 C1 107.0(4)
O3 C2 H2 109.9
O3 C2 C3 109.1(4)
C1 C2 H2 109.9
C3 C2 C1 111.2(4)
C3 C2 H2 109.9
O5 C3 C2 107.0(4)
O5 C3 H3 111.0
O5 C3 C4 107.4(3)
C2 C3 H3 111.0
C2 C3 C4 109.5(4)
C4 C3 H3 111.0
O7 C4 C3 106.8(4)
O7 C4 H4 110.0
O7 C4 C5 107.8(4)
C3 C4 H4 110.0
C3 C4 C5 112.0(4)
C5 C4 H4 110.0
O1 C5 C4 109.5(4)
O1 C5 H5 109.4
O1 C5 C6 106.1(4)
C4 C5 H5 109.4
C6 C5 C4 112.9(4)
C6 C5 H5 109.4
O9 C6 C5 106.7(4)
O9 C6 H6A 110.4
O9 C6 H6B 110.4
C5 C6 H6A 110.4
C5 C6 H6B 110.4
H6A C6 H6B 108.6
O9 C7 C8 115.0(6)
O10 C7 O9 120.6(7)
O10 C7 C8 124.4(6)
C7 C8 H8A 109.5
C7 C8 H8B 109.5
C7 C8 H8C 109.5
H8A C8 H8B 109.5
H8A C8 H8C 109.5
H8B C8 H8C 109.5
O7 C9 C10 112.0(5)
O8 C9 O7 122.6(5)
O8 C9 C10 125.4(5)
C9 C10 H10A 109.5
C9 C10 H10B 109.5
C9 C10 H10C 109.5
H10A C10 H10B 109.5
H10A C10 H10C 109.5
H10B C10 H10C 109.5
O5 C11 C12 110.5(4)
O6 C11 O5 124.4(5)
O6 C11 C12 125.1(5)
C11 C12 H12A 109.5
C11 C12 H12B 109.5
C11 C12 H12C 109.5
H12A C12 H12B 109.5
H12A C12 H12C 109.5
H12B C12 H12C 109.5
O3 C13 C14 109.8(5)
O4 C13 O3 122.9(5)
O4 C13 C14 127.3(6)
C13 C14 H14A 109.5
C13 C14 H14B 109.5
C13 C14 H14C 109.5
H14A C14 H14B 109.5
H14A C14 H14C 109.5
H14B C14 H14C 109.5
O2 C15 C20 115.5(5)
C16 C15 O2 124.8(5)
C16 C15 C20 119.7(5)
C15 C16 H16 120.4
C15 C16 C17 119.2(5)
C17 C16 H16 120.4
C16 C17 C22 117.4(6)
C18 C17 C16 121.1(5)
C18 C17 C22 121.5(6)
C17 C18 C19 119.9(6)
C17 C18 C23 119.3(5)
C19 C18 C23 120.7(6)
C18 C19 C21 122.5(6)
C20 C19 C18 118.0(6)
C20 C19 C21 119.5(6)
C15 C20 C19 122.0(6)
C15 C20 H20 119.0
C19 C20 H20 119.0
C19 C21 H21A 109.5
C19 C21 H21B 109.5
C19 C21 H21C 109.5
H21A C21 H21B 109.5
H21A C21 H21C 109.5
H21B C21 H21C 109.5
C17 C22 H22A 109.5
C17 C22 H22B 109.5
C17 C22 H22C 109.5
H22A C22 H22B 109.5
H22A C22 H22C 109.5
H22B C22 H22C 109.5
C24 C23 C18 118.2(6)
C28 C23 C18 122.2(7)
C28 C23 C24 119.3(7)
C23 C24 H24 119.9
C25 C24 C23 120.2(8)
C25 C24 H24 119.9
C24 C25 H25 121.0
C24 C25 C26 118.1(8)
C26 C25 H25 121.0
C25 C26 H26 119.5
C27 C26 C25 120.9(8)
C27 C26 H26 119.6
C26 C27 H27 119.8
C26 C27 C28 120.4(8)
C28 C27 H27 119.8
C23 C28 C27 120.9(8)
C23 C28 C29 121.8(7)
C27 C28 C29 117.1(7)
C30 C29 C28 174.7(9)
C29 C30 C31 172.5(10)
C32 C31 C30 118.4(11)
C36 C31 C30 118.0(9)
C36 C31 C32 123.6(11)
C31 C32 H32 120.7
C31 C32 C33 118.6(14)
C33 C32 H32 120.7
C32 C33 H33 120.5
C32 C33 C34 119.0(15)
C34 C33 H33 120.5
C33 C34 H34 119.4
C35 C34 C33 121.1(17)
C35 C34 H34 119.5
C34 C35 H35 120.5
C34 C35 C36 118.9(17)
C36 C35 H35 120.5
C31 C36 C35 118.6(14)
C31 C36 H36 120.7
C35 C36 H36 120.7
C1A O1A C5A 111.4(4)
C15A O2A C1A 118.5(4)
C13A O3A C2A 118.7(4)
C11A O5A C3A 117.3(4)
C9A O7A C4A 117.8(4)
C7A O9A C6A 119.1(7)
O1A C1A H1A 111.5
O1A C1A C2A 109.5(4)
O2A C1A O1A 107.4(4)
O2A C1A H1A 111.5
O2A C1A C2A 105.3(4)
C2A C1A H1A 111.5
O3A C2A C1A 107.8(4)
O3A C2A H2A 109.8
O3A C2A C3A 108.8(4)
C1A C2A H2A 109.8
C1A C2A C3A 110.7(4)
C3A C2A H2A 109.8
O5A C3A C2A 108.1(4)
O5A C3A H3A 111.1
O5A C3A C4A 106.5(3)
C2A C3A H3A 111.1
C2A C3A C4A 108.7(4)
C4A C3A H3A 111.1
O7A C4A C3A 108.5(4)
O7A C4A H4A 110.7
O7A C4A C5A 106.5(4)
C3A C4A H4A 110.7
C3A C4A C5A 109.7(4)
C5A C4A H4A 110.7
O1A C5A C4A 109.0(4)
O1A C5A H5A 109.3
O1A C5A C6A 107.0(5)
C4A C5A H5A 109.3
C6A C5A C4A 112.8(5)
C6A C5A H5A 109.3
O9A C6A C5A 107.7(6)
O9A C6A H6AA 110.2
O9A C6A H6AB 110.2
C5A C6A H6AA 110.2
C5A C6A H6AB 110.2
H6AA C6A H6AB 108.5
O9A C7A O10A 117.9(11)
O9A C7A C8A 112.1(9)
O10A C7A C8A 126.5(8)
C7A C8A H8AA 109.5
C7A C8A H8AB 109.5
C7A C8A H8AC 109.5
H8AA C8A H8AB 109.5
H8AA C8A H8AC 109.5
H8AB C8A H8AC 109.5
O7A C9A C10A 113.1(5)
O8A C9A O7A 122.0(5)
O8A C9A C10A 124.9(5)
C9A C10A H10D 109.5
C9A C10A H10E 109.5
C9A C10A H10F 109.5
H10D C10A H10E 109.5
H10D C10A H10F 109.5
H10E C10A H10F 109.5
O5A C11A C12A 110.3(5)
O6A C11A O5A 124.1(5)
O6A C11A C12A 125.6(5)
C11A C12A H12D 109.5
C11A C12A H12E 109.5
C11A C12A H12F 109.5
H12D C12A H12E 109.5
H12D C12A H12F 109.5
H12E C12A H12F 109.5
O3A C13A C14A 110.6(5)
O4A C13A O3A 123.0(5)
O4A C13A C14A 126.4(5)
C13A C14A H14D 109.5
C13A C14A H14E 109.5
C13A C14A H14F 109.5
H14D C14A H14E 109.5
H14D C14A H14F 109.5
H14E C14A H14F 109.5
O2A C15A C16A 125.1(5)
O2A C15A C20A 114.4(5)
C16A C15A C20A 120.3(5)
C15A C16A H16A 120.5
C15A C16A C17A 119.0(5)
C17A C16A H16A 120.5
C16A C17A C22A 118.6(5)
C18A C17A C16A 120.8(5)
C18A C17A C22A 120.6(5)
C17A C18A C19A 119.1(6)
C17A C18A C23A 119.0(6)
C19A C18A C23A 121.8(6)
C18A C19A C21A 120.7(6)
C20A C19A C18A 119.3(6)
C20A C19A C21A 120.0(6)
C15A C20A H20A 119.4
C19A C20A C15A 121.1(6)
C19A C20A H20A 119.4
C19A C21A H21D 109.5
C19A C21A H21E 109.5
C19A C21A H21F 109.5
H21D C21A H21E 109.5
H21D C21A H21F 109.5
H21E C21A H21F 109.5
C17A C22A H22D 109.5
C17A C22A H22E 109.5
C17A C22A H22F 109.5
H22D C22A H22E 109.5
H22D C22A H22F 109.5
H22E C22A H22F 109.5
C24A C23A C18A 118.0(8)
C28A C23A C18A 121.1(8)
C28A C23A C24A 120.7(7)
C23A C24A H24A 121.4
C25A C24A C23A 117.3(10)
C25A C24A H24A 121.4
C24A C25A H25A 120.1
C26A C25A C24A 119.7(10)
C26A C25A H25A 120.1
C25A C26A H26A 119.5
C27A C26A C25A 120.9(9)
C27A C26A H26A 119.5
C26A C27A H27A 120.2
C26A C27A C28A 119.6(10)
C28A C27A H27A 120.2
C23A C28A C27A 121.2(9)
C23A C28A C29A 122.6(7)
C29A C28A C27A 115.9(8)
C30A C29A C28A 172.1(10)
C29A C30A C31A 176.3(10)
C32A C31A C30A 123.0(9)
C32A C31A C36A 121.5(11)
C36A C31A C30A 115.2(10)
C31A C32A H32A 118.6
C31A C32A C33A 122.9(11)
C33A C32A H32A 118.6
C32A C33A H33A 121.4
C34A C33A C32A 117.2(12)
C34A C33A H33A 121.4
C33A C34A H34A 120.0
C33A C34A C35A 120.1(13)
C35A C34A H34A 120.0
C34A C35A H35A 119.7
C36A C35A C34A 120.5(13)
C36A C35A H35A 119.7
C31A C36A H36A 121.1
C35A C36A C31A 117.7(14)
C35A C36A H36A 121.1
C1B O1B C5B 113.0(4)
C15B O2B C1B 119.2(4)
C13B O3B C2B 118.2(4)
C11B O5B C3B 118.7(4)
C9B O7B C4B 118.1(4)
C7B O9B C6B 119.8(6)
O1B C1B H1B 111.6
O1B C1B C2B 108.4(4)
O2B C1B O1B 106.9(4)
O2B C1B H1B 111.6
O2B C1B C2B 106.5(4)
C2B C1B H1B 111.6
O3B C2B C1B 107.3(4)
O3B C2B H2B 109.7
O3B C2B C3B 109.3(4)
C1B C2B H2B 109.7
C3B C2B C1B 111.2(4)
C3B C2B H2B 109.7
O5B C3B C2B 108.2(4)
O5B C3B H3B 110.6
O5B C3B C4B 107.2(4)
C2B C3B H3B 110.6
C2B C3B C4B 109.6(4)
C4B C3B H3B 110.6
O7B C4B C3B 107.7(4)
O7B C4B H4B 110.1
O7B C4B C5B 106.6(4)
C3B C4B H4B 110.1
C3B C4B C5B 112.1(4)
C5B C4B H4B 110.1
O1B C5B C4B 109.7(4)
O1B C5B H5B 109.7
O1B C5B C6B 106.2(4)
C4B C5B H5B 109.7
C6B C5B C4B 111.9(5)
C6B C5B H5B 109.7
O9B C6B C5B 107.3(5)
O9B C6B H6BA 110.3
O9B C6B H6BB 110.3
C5B C6B H6BA 110.3
C5B C6B H6BB 110.3
H6BA C6B H6BB 108.5
O9B C7B C8B 114.1(7)
O10B C7B O9B 122.1(9)
O10B C7B C8B 123.7(8)
C7B C8B H8BA 109.5
C7B C8B H8BB 109.5
C7B C8B H8BC 109.5
H8BA C8B H8BB 109.5
H8BA C8B H8BC 109.5
H8BB C8B H8BC 109.5
O7B C9B C10B 112.5(5)
O8B C9B O7B 122.5(5)
O8B C9B C10B 125.0(5)
C9B C10B H10G 109.5
C9B C10B H10H 109.5
C9B C10B H10I 109.5
H10G C10B H10H 109.5
H10G C10B H10I 109.5
H10H C10B H10I 109.5
O5B C11B C12B 111.0(5)
O6B C11B O5B 125.0(5)
O6B C11B C12B 124.0(5)
C11B C12B H12G 109.5
C11B C12B H12H 109.5
C11B C12B H12I 109.5
H12G C12B H12H 109.5
H12G C12B H12I 109.5
H12H C12B H12I 109.5
O3B C13B C14B 110.4(5)
O4B C13B O3B 122.8(5)
O4B C13B C14B 126.8(5)
C13B C14B H14G 109.5
C13B C14B H14H 109.5
C13B C14B H14I 109.5
H14G C14B H14H 109.5
H14G C14B H14I 109.5
H14H C14B H14I 109.5
O2B C15B C16B 124.1(5)
O2B C15B C20B 113.9(6)
C20B C15B C16B 121.8(6)
C15B C16B H16B 120.3
C15B C16B C17B 119.3(5)
C17B C16B H16B 120.3
C16B C17B C18B 119.3(6)
C16B C17B C22B 118.7(6)
C18B C17B C22B 122.0(6)
C17B C18B C19B 120.1(6)
C17B C18B C23B 118.8(7)
C19B C18B C23B 120.9(6)
C18B C19B C21B 122.8(7)
C20B C19B C18B 118.4(6)
C20B C19B C21B 118.8(7)
C15B C20B C19B 120.5(7)
C15B C20B H20B 119.8
C19B C20B H20B 119.8
C19B C21B H21G 109.5
C19B C21B H21H 109.5
C19B C21B H21I 109.5
H21G C21B H21H 109.5
H21G C21B H21I 109.5
H21H C21B H21I 109.5
C17B C22B H22G 109.5
C17B C22B H22H 109.5
C17B C22B H22I 109.5
H22G C22B H22H 109.5
H22G C22B H22I 109.5
H22H C22B H22I 109.5
C24B C23B C18B 118.9(9)
C28B C23B C18B 123.7(8)
C28B C23B C24B 116.8(9)
C23B C24B H24B 120.6
C23B C24B C25B 118.7(12)
C25B C24B H24B 120.6
C24B C25B H25B 119.5
C26B C25B C24B 121.1(11)
C26B C25B H25B 119.4
C25B C26B H26B 120.2
C25B C26B C27B 119.7(10)
C27B C26B H26B 120.1
C26B C27B H27B 120.3
C26B C27B C28B 119.3(12)
C28B C27B H27B 120.3
C23B C28B C27B 121.9(12)
C23B C28B C29B 120.0(8)
C27B C28B C29B 117.9(11)
C30B C29B C28B 175.7(10)
C29B C30B C31B 174.6(12)
C30B C31B C36B 117.9(11)
C32B C31B C30B 124.4(11)
C32B C31B C36B 117.6(11)
C31B C32B H32B 118.3
C33B C32B C31B 123.4(11)
C33B C32B H32B 118.3
C32B C33B H33B 118.3
C32B C33B C34B 123.4(12)
C34B C33B H33B 118.3
C33B C34B H34B 122.1
C33B C34B C35B 115.9(12)
C35B C34B H34B 122.1
C34B C35B H35B 120.2
C34B C35B C36B 119.6(12)
C36B C35B H35B 120.2
C31B C36B C35B 119.9(12)
C31B C36B H36B 120.1
C35B C36B H36B 120.1

loop_
_geom_bond_atom_site_label_1
_geom_bond_atom_site_label_2
_geom_bond_distance
O1 C1 1.423(6)
O1 C5 1.433(6)
O2 C1 1.404(6)
O2 C15 1.371(6)
O3 C2 1.442(6)
O3 C13 1.356(7)
O4 C13 1.202(7)
O5 C3 1.444(5)
O5 C11 1.359(6)
O6 C11 1.186(6)
O7 C4 1.448(6)
O7 C9 1.346(6)
O8 C9 1.205(8)
O9 C6 1.446(7)
O9 C7 1.313(7)
O10 C7 1.217(10)
C1 H1 1.0000
C1 C2 1.519(7)
C2 H2 1.0000
C2 C3 1.515(7)
C3 H3 1.0000
C3 C4 1.523(7)
C4 H4 1.0000
C4 C5 1.536(7)
C5 H5 1.0000
C5 C6 1.501(8)
C6 H6A 0.9900
C6 H6B 0.9900
C7 C8 1.461(11)
C8 H8A 0.9800
C8 H8B 0.9800
C8 H8C 0.9800
C9 C10 1.508(8)
C10 H10A 0.9800
C10 H10B 0.9800
C10 H10C 0.9800
C11 C12 1.475(8)
C12 H12A 0.9800
C12 H12B 0.9800
C12 H12C 0.9800
C13 C14 1.493(8)
C14 H14A 0.9800
C14 H14B 0.9800
C14 H14C 0.9800
C15 C16 1.368(8)
C15 C20 1.391(9)
C16 H16 0.9500
C16 C17 1.421(8)
C17 C18 1.377(8)
C17 C22 1.510(9)
C18 C19 1.404(9)
C18 C23 1.520(9)
C19 C20 1.401(9)
C19 C21 1.492(10)
C20 H20 0.9500
C21 H21A 0.9800
C21 H21B 0.9800
C21 H21C 0.9800
C22 H22A 0.9800
C22 H22B 0.9800
C22 H22C 0.9800
C23 C24 1.427(11)
C23 C28 1.302(11)
C24 H24 0.9500
C24 C25 1.374(12)
C25 H25 0.9500
C25 C26 1.469(14)
C26 H26 0.9500
C26 C27 1.250(14)
C27 H27 0.9500
C27 C28 1.482(12)
C28 C29 1.494(12)
C29 C30 1.176(11)
C30 C31 1.420(13)
C31 C32 1.401(14)
C31 C36 1.368(15)
C32 H32 0.9500
C32 C33 1.427(16)
C33 H33 0.9500
C33 C34 1.43(2)
C34 H34 0.9500
C34 C35 1.40(2)
C35 H35 0.9500
C35 C36 1.460(18)
C36 H36 0.9500
O1A C1A 1.418(6)
O1A C5A 1.440(6)
O2A C1A 1.411(6)
O2A C15A 1.374(6)
O3A C2A 1.436(6)
O3A C13A 1.345(7)
O4A C13A 1.202(7)
O5A C3A 1.449(5)
O5A C11A 1.358(6)
O6A C11A 1.202(7)
O7A C4A 1.433(6)
O7A C9A 1.351(6)
O8A C9A 1.215(7)
O9A C6A 1.441(10)
O9A C7A 1.262(10)
O10A C7A 1.287(13)
C1A H1A 1.0000
C1A C2A 1.515(7)
C2A H2A 1.0000
C2A C3A 1.518(7)
C3A H3A 1.0000
C3A C4A 1.534(7)
C4A H4A 1.0000
C4A C5A 1.540(7)
C5A H5A 1.0000
C5A C6A 1.507(8)
C6A H6AA 0.9900
C6A H6AB 0.9900
C7A C8A 1.514(16)
C8A H8AA 0.9800
C8A H8AB 0.9800
C8A H8AC 0.9800
C9A C10A 1.470(8)
C10A H10D 0.9800
C10A H10E 0.9800
C10A H10F 0.9800
C11A C12A 1.478(8)
C12A H12D 0.9800
C12A H12E 0.9800
C12A H12F 0.9800
C13A C14A 1.510(9)
C14A H14D 0.9800
C14A H14E 0.9800
C14A H14F 0.9800
C15A C16A 1.375(8)
C15A C20A 1.390(8)
C16A H16A 0.9500
C16A C17A 1.402(7)
C17A C18A 1.379(8)
C17A C22A 1.505(9)
C18A C19A 1.420(9)
C18A C23A 1.524(9)
C19A C20A 1.363(9)
C19A C21A 1.527(9)
C20A H20A 0.9500
C21A H21D 0.9800
C21A H21E 0.9800
C21A H21F 0.9800
C22A H22D 0.9800
C22A H22E 0.9800
C22A H22F 0.9800
C23A C24A 1.425(13)
C23A C28A 1.304(12)
C24A H24A 0.9500
C24A C25A 1.419(13)
C25A H25A 0.9500
C25A C26A 1.414(18)
C26A H26A 0.9500
C26A C27A 1.303(15)
C27A H27A 0.9500
C27A C28A 1.452(12)
C28A C29A 1.450(13)
C29A C30A 1.176(13)
C30A C31A 1.478(15)
C31A C32A 1.325(16)
C31A C36A 1.423(14)
C32A H32A 0.9500
C32A C33A 1.389(16)
C33A H33A 0.9500
C33A C34A 1.374(16)
C34A H34A 0.9500
C34A C35A 1.45(2)
C35A H35A 0.9500
C35A C36A 1.340(16)
C36A H36A 0.9500
O1B C1B 1.424(6)
O1B C5B 1.436(6)
O2B C1B 1.389(6)
O2B C15B 1.374(7)
O3B C2B 1.433(6)
O3B C13B 1.350(6)
O4B C13B 1.202(7)
O5B C3B 1.443(5)
O5B C11B 1.338(6)
O6B C11B 1.199(7)
O7B C4B 1.455(6)
O7B C9B 1.353(6)
O8B C9B 1.210(8)
O9B C6B 1.457(9)
O9B C7B 1.307(9)
O10B C7B 1.140(11)
C1B H1B 1.0000
C1B C2B 1.536(7)
C2B H2B 1.0000
C2B C3B 1.509(7)
C3B H3B 1.0000
C3B C4B 1.513(7)
C4B H4B 1.0000
C4B C5B 1.545(7)
C5B H5B 1.0000
C5B C6B 1.512(8)
C6B H6BA 0.9900
C6B H6BB 0.9900
C7B C8B 1.455(13)
C8B H8BA 0.9800
C8B H8BB 0.9800
C8B H8BC 0.9800
C9B C10B 1.478(8)
C10B H10G 0.9800
C10B H10H 0.9800
C10B H10I 0.9800
C11B C12B 1.491(8)
C12B H12G 0.9800
C12B H12H 0.9800
C12B H12I 0.9800
C13B C14B 1.489(8)
C14B H14G 0.9800
C14B H14H 0.9800
C14B H14I 0.9800
C15B C16B 1.388(9)
C15B C20B 1.383(9)
C16B H16B 0.9500
C16B C17B 1.402(8)
C17B C18B 1.413(9)
C17B C22B 1.476(10)
C18B C19B 1.436(11)
C18B C23B 1.503(10)
C19B C20B 1.388(10)
C19B C21B 1.529(11)
C20B H20B 0.9500
C21B H21G 0.9800
C21B H21H 0.9800
C21B H21I 0.9800
C22B H22G 0.9800
C22B H22H 0.9800
C22B H22I 0.9800
C23B C24B 1.397(14)
C23B C28B 1.315(15)
C24B H24B 0.9500
C24B C25B 1.415(14)
C25B H25B 0.9500
C25B C26B 1.305(17)
C26B H26B 0.9500
C26B C27B 1.341(16)
C27B H27B 0.9500
C27B C28B 1.412(13)
C28B C29B 1.508(16)
C29B C30B 1.238(13)
C30B C31B 1.385(15)
C31B C32B 1.374(15)
C31B C36B 1.418(15)
C32B H32B 0.9500
C32B C33B 1.329(15)
C33B H33B 0.9500
C33B C34B 1.417(17)
C34B H34B 0.9500
C34B C35B 1.428(18)
C35B H35B 0.9500
C35B C36B 1.456(16)
C36B H36B 0.9500

loop_
_smtbx_masks_void_nr
_smtbx_masks_void_average_x
_smtbx_masks_void_average_y
_smtbx_masks_void_average_z
_smtbx_masks_void_volume
_smtbx_masks_void_count_electrons
1 0.000 -0.703 0.000 1074.3 260.8
2 0.278 0.083 0.733 7.3 0.0
3 0.722 0.583 0.267 7.3 0.0
